data_1572795
loop_
_publ_author_name
'Li, Shu-Yi'
'Xue, Ying-Ying'
'Wang, Jia-Wen'
'Li, Hai-Peng'
'Lei, Jiao'
'Lv, Hong-Juan'
'Bu, Xianhui'
'Zhang, Peng'
'Wang, Ying'
'Yuan, Wen-Yu'
'Zhai, Quan-Guo'

_publ_section_title
;
 Metal-organic frameworks with two different-sized aromatic ring-confined
 nanotraps for benchmark natural gas upgrade.
;
_journal_issue 42
_journal_name_full 'Chemical science'
_journal_page_first 17547
_journal_page_last 17555
_journal_paper_doi 10.1039/d4sc04387a
_journal_volume 15
_journal_year 2024
_chemical_formula_moiety 'C17.5 Co N2.5 O4.167, [+ solvents]0.167[C3H7NO]'
_chemical_formula_sum 'C105 H63 Co6 N15 O25'
_chemical_formula_weight 2288.28
_space_group_crystal_system hexagonal
_space_group_IT_number 188
_space_group_name_Hall 'P -6c 2'
_space_group_name_H-M_alt 'P -6 c 2'
_atom_sites_solution_hydrogens geom
_atom_sites_solution_primary iterative
_audit_creation_date 2023-06-09
_audit_creation_method
;
Olex2 1.3-ac4
(compiled 2020.11.27 svn.r5f609507 for Rigaku Oxford Diffraction, GUI svn.r6214)
;
_audit_update_record
;
2023-06-09 deposited with the CCDC.	2024-09-26 downloaded from the CCDC.
;
_cell_angle_alpha 90
_cell_angle_beta 90
_cell_angle_gamma 120
_cell_formula_units_Z 2
_cell_length_a 19.7252(10)
_cell_length_b 19.7252(10)
_cell_length_c 23.5747(11)
_cell_measurement_reflns_used 7820
_cell_measurement_temperature 218(13)
_cell_measurement_theta_max 23.3530
_cell_measurement_theta_min 1.7860
_cell_volume 7943.6(7)
_computing_cell_refinement 'CrysAlisPro 1.171.41.99a (Rigaku OD, 2021)'
_computing_data_collection 'CrysAlisPro 1.171.41.99a (Rigaku OD, 2021)'
_computing_data_reduction 'CrysAlisPro 1.171.41.99a (Rigaku OD, 2021)'
_computing_molecular_graphics 'Olex2 1.3-ac4 (Dolomanov et al., 2009)'
_computing_publication_material 'Olex2 1.3-ac4 (Dolomanov et al., 2009)'
_computing_structure_refinement 'olex2.refine 1.3-ac4 (Bourhis et al., 2015)'
_computing_structure_solution 'olex2.solve 1.3-ac4 (Bourhis et al., 2015)'
_diffrn_ambient_environment N~2~
_diffrn_ambient_temperature 218(13)
_diffrn_detector 'Hybrid Pixel Array Detector'
_diffrn_detector_area_resol_mean 10.0000
_diffrn_measured_fraction_theta_full 0.998
_diffrn_measured_fraction_theta_max 0.998
_diffrn_measurement_details
;
List of Runs (angles in degrees, time in seconds):

  # Type    Start    End  Width  t~exp~   \w     \q     \k     \f   Frames
#--------------------------------------------------------------------------
  1  \w     26.00  71.50   0.50   55.00    --   20.00  54.00   0.00   91
  2  \w     78.00 108.00   0.50   55.00    --   20.00  54.00   0.00   60
  3  \w    -73.00  45.00   0.50   55.00    --   20.00  54.00 150.00  236
  4  \w    -73.00  -5.50   0.50   55.00    --   20.00  54.00  60.00  135
  5  \w     62.00  90.00   0.50   55.00    --   20.00  54.00  60.00   56
  6  \w    -73.00 -35.50   0.50   55.00    --   20.00  54.00   0.00   75
;
_diffrn_measurement_device 'two-circle diffractometer'
_diffrn_measurement_device_type 'XtaLAB Mini II'
_diffrn_measurement_method '\w scans'
_diffrn_orient_matrix_type 'CrysAlisPro convention (1999,Acta A55,543-557)'
_diffrn_orient_matrix_UB_11 -0.0221805000
_diffrn_orient_matrix_UB_12 0.0192676000
_diffrn_orient_matrix_UB_13 0.0006174000
_diffrn_orient_matrix_UB_21 -0.0319200000
_diffrn_orient_matrix_UB_22 -0.0330707000
_diffrn_orient_matrix_UB_23 -0.0128936000
_diffrn_orient_matrix_UB_31 -0.0146148000
_diffrn_orient_matrix_UB_32 -0.0161906000
_diffrn_orient_matrix_UB_33 0.0271700000
_diffrn_radiation_monochromator graphite
_diffrn_radiation_probe x-ray
_diffrn_radiation_type 'Mo K\a'
_diffrn_radiation_wavelength 0.71073
_diffrn_reflns_av_R_equivalents 0.0802
_diffrn_reflns_av_unetI/netI 0.0611
_diffrn_reflns_Laue_measured_fraction_full 0.998
_diffrn_reflns_Laue_measured_fraction_max 0.998
_diffrn_reflns_limit_h_max 23
_diffrn_reflns_limit_h_min -20
_diffrn_reflns_limit_k_max 23
_diffrn_reflns_limit_k_min -23
_diffrn_reflns_limit_l_max 28
_diffrn_reflns_limit_l_min -28
_diffrn_reflns_number 30486
_diffrn_reflns_point_group_measured_fraction_full 0.999
_diffrn_reflns_point_group_measured_fraction_max 0.999
_diffrn_reflns_theta_full 25.242
_diffrn_reflns_theta_max 25.349
_diffrn_reflns_theta_min 2.065
_diffrn_source 'fine-focus sealed X-ray tube'
_diffrn_source_type 'Rigaku (Mo) X-ray Source'
_exptl_absorpt_coefficient_mu 0.665
_exptl_absorpt_correction_T_max 1.00000
_exptl_absorpt_correction_T_min 1.00000
_exptl_absorpt_correction_type sphere
_exptl_absorpt_process_details
;
CrysAlisPro 1.171.41.99a (Rigaku Oxford Diffraction, 2021)
Spherical absorption correction
using equivalent radius and absorption coefficient.
Empirical absorption correction using spherical harmonics,
implemented in SCALE3 ABSPACK scaling algorithm.
;
_exptl_crystal_density_diffrn 0.957
_exptl_crystal_description sphere
_exptl_crystal_F_000 2320
_exptl_crystal_size_rad 0.400
_refine_diff_density_max 1.643
_refine_diff_density_min -0.529
_refine_diff_density_rms 0.164
_refine_ls_abs_structure_details
;
 Refined as an inversion twin.
;
_refine_ls_abs_structure_Flack 0.29(5)
_refine_ls_extinction_method none
_refine_ls_goodness_of_fit_ref 1.066
_refine_ls_hydrogen_treatment constr
_refine_ls_matrix_type full
_refine_ls_number_parameters 237
_refine_ls_number_reflns 4979
_refine_ls_number_restraints 6
_refine_ls_restrained_S_all 1.067
_refine_ls_R_factor_all 0.0955
_refine_ls_R_factor_gt 0.0787
_refine_ls_shift/su_max 0.000
_refine_ls_shift/su_mean 0.000
_refine_ls_structure_factor_coef Fsqd
_refine_ls_weighting_details 'w=1/[\s^2^(Fo^2^)+(0.1738P)^2^] where P=(Fo^2^+2Fc^2^)/3'
_refine_ls_weighting_scheme calc
_refine_ls_wR_factor_gt 0.2238
_refine_ls_wR_factor_ref 0.2389
_reflns_Friedel_coverage 0.899
_reflns_Friedel_fraction_full 1.000
_reflns_Friedel_fraction_max 1.000
_reflns_number_gt 4062
_reflns_number_total 4979
_reflns_threshold_expression 'I > 2\s(I)'
_cod_data_source_file d4sc04387a2.cif
_cod_data_source_block SNNU-185
_cod_depositor_comments 'Adding full bibliography for 1572795--1572796.cif.'
_cod_original_cell_volume 7943.6(9)
_cod_database_code 1572795
_shelxl_version_number 2013-3
_chemical_oxdiff_formula 'Co C N O H'
_shelx_space_group_comment
;
The symmetry employed for this shelxl refinement is uniquely defined
by the following loop, which should always be used as a source of
symmetry information in preference to the above space-group names.
They are only intended as comments.
;
_reflns_odcompleteness_completeness 99.76
_reflns_odcompleteness_iscentric 1
_reflns_odcompleteness_theta 25.30
_olex2_refinement_description
;
1. Twinned data refinement
 Scales: 0.71(5)
 0.29(5)
2. Fixed Uiso
 At 1.2 times of:
  All C(H) groups
3. Uiso/Uaniso restraints and constraints
Uanis(O1) \\sim Ueq: with sigma of 0.01 and sigma for terminal atoms of 0.02
4.a Aromatic/amide H refined with riding coordinates:
 C16(H16), C5(H5), C1(H1), C2(H2), C10(H10), C9(H9), C11(H11), C12(H12),
 C15(H15), C7(H7), C17(H17)
;
_smtbx_masks_special_details
;
A solvent mask was calculated and 96 electrons were 
found in a volume of 3902\%A^3^ in 4 voids per unit cell. 
This is consistent with the presence of 
0.45[C2H6O], 1[C3H7NO] per Unit Cell 
which account for 103 electrons 
per unit cell.
;
_smtbx_masks_void_probe_radius 1.2
_smtbx_masks_void_truncation_radius 1.2
_olex2_submission_special_instructions 'No special instructions were received'
_oxdiff_exptl_absorpt_empirical_details
;
Empirical correction (ABSPACK) includes:
- Absorption correction using spherical harmonics
- Frame scaling
;
_oxdiff_exptl_absorpt_empirical_full_max 1.757
_oxdiff_exptl_absorpt_empirical_full_min 0.811

loop_
_space_group_symop_operation_xyz
'x, y, z'
'-y, x-y, z'
'-x+y, -x, z'
'x, y, -z+1/2'
'-y, x-y, -z+1/2'
'-x+y, -x, -z+1/2'
'-y, -x, z+1/2'
'-x+y, y, z+1/2'
'x, x-y, z+1/2'
'-y, -x, -z'
'-x+y, y, -z'
'x, x-y, -z'

loop_
_atom_site_label
_atom_site_type_symbol
_atom_site_fract_x
_atom_site_fract_y
_atom_site_fract_z
_atom_site_U_iso_or_equiv
_atom_site_adp_type
_atom_site_occupancy
_atom_site_site_symmetry_order
_atom_site_calc_flag
_atom_site_refinement_flags_posn
_atom_site_refinement_flags_adp
_atom_site_refinement_flags_occupancy
_atom_site_disorder_assembly
_atom_site_disorder_group
Co1 Co 0.66186(10) 0.43341(9) 0.7500 0.0211(4) Uani 1 2 d S T P . .
Co2 Co 0.29929(10) 0.14965(5) 0.5000 0.0245(4) Uani 1 2 d S T P . .
O5 O 0.3091(4) 0.2393(4) 0.4489(3) 0.0337(16) Uani 1 1 d . . . . .
O3 O 0.5172(4) 0.2656(4) 0.6852(3) 0.0386(18) Uani 1 1 d . . . . .
O2 O 0.5771(5) 0.3962(4) 0.6850(4) 0.043(2) Uani 1 1 d . . . . .
N3 N 0.3876(5) 0.2516(5) 0.5437(4) 0.031(2) Uani 1 1 d . . . . .
N1 N 0.6646(8) 0.5417(6) 0.7500 0.027(2) Uani 1 2 d S T P . .
O1 O 0.6667 0.3333 0.7500 0.048(5) Uani 1 6 d S TU P . .
N2 N 0.8495(5) 1.0603(5) 0.9473(3) 0.0350(19) Uani 1 1 d . . . . .
C8 C 0.8329(6) 0.9635(5) 0.8548(4) 0.032(2) Uani 1 1 d . . . . .
O4 O 0.3729(7) 0.3689(5) 0.4355(4) 0.069(3) Uani 1 1 d . . . . .
C16 C 0.4292(6) 0.2572(6) 0.5918(4) 0.029(2) Uani 1 1 d . . . . .
H16 H 0.4197 0.2108 0.6098 0.035 Uiso 1 1 calc R U . . .
C3 C 0.7242(8) 0.7059(8) 0.7500 0.026(3) Uani 1 2 d S T P . .
C18 C 0.4009(6) 0.3187(6) 0.5182(5) 0.035(2) Uani 1 1 d . . . . .
C13 C 0.5307(5) 0.3307(6) 0.6661(4) 0.029(2) Uani 1 1 d . . . . .
C4 C 0.7618(8) 0.7941(7) 0.7500 0.026(3) Uani 1 2 d S T P . .
C5 C 0.7783(6) 0.8346(5) 0.7999(4) 0.027(2) Uani 1 1 d . . . . .
H5 H 0.7634 0.8065 0.8342 0.032 Uiso 1 1 calc R U . . .
C14 C 0.4842(5) 0.3275(7) 0.6147(4) 0.030(2) Uani 1 1 d . . . . .
C1 C 0.6776(7) 0.5829(6) 0.7988(4) 0.033(2) Uani 1 1 d . . . . .
H1 H 0.6659 0.5558 0.8335 0.040 Uiso 1 1 calc R U . . .
C6 C 0.8168(6) 0.9170(6) 0.8019(4) 0.029(2) Uani 1 1 d . . . . .
C2 C 0.7076(7) 0.6637(6) 0.7997(4) 0.034(2) Uani 1 1 d . . . . .
H2 H 0.7167 0.6897 0.8346 0.041 Uiso 1 1 calc R U . . .
C10 C 0.8969(7) 1.0362(6) 0.8592(5) 0.046(3) Uani 1 1 d . . . . .
H10 H 0.9356 1.0541 0.8308 0.055 Uiso 1 1 calc R U . . .
C19 C 0.3571(6) 0.3087(6) 0.4632(4) 0.035(2) Uani 1 1 d . . . . .
C9 C 0.7811(7) 0.9367(6) 0.8997(5) 0.040(3) Uani 1 1 d . . . . .
H9 H 0.7399 0.8844 0.8996 0.048 Uiso 1 1 calc R U . . .
C11 C 0.7882(7) 0.9854(6) 0.9453(5) 0.040(3) Uani 1 1 d . . . . .
H11 H 0.7508 0.9664 0.9746 0.048 Uiso 1 1 calc R U . . .
C12 C 0.9063(6) 1.0853(7) 0.9057(5) 0.043(3) Uani 1 1 d . . . . .
H12 H 0.9513 1.1351 0.9084 0.051 Uiso 1 1 calc R U . . .
C15 C 0.4932(7) 0.3969(6) 0.5882(6) 0.047(3) Uani 1 1 d . . . . .
H15 H 0.5274 0.4463 0.6039 0.056 Uiso 1 1 calc R U . . .
C7 C 0.8373(8) 0.9581(8) 0.7500 0.036(3) Uani 1 2 d S T P . .
H7 H 0.8647 1.0131 0.7500 0.043 Uiso 1 2 calc R U P . .
C17 C 0.4529(8) 0.3910(7) 0.5413(6) 0.055(4) Uani 1 1 d . . . . .
H17 H 0.4599 0.4368 0.5236 0.066 Uiso 1 1 calc R U . . .

loop_
_atom_site_aniso_label
_atom_site_aniso_U_11
_atom_site_aniso_U_22
_atom_site_aniso_U_33
_atom_site_aniso_U_23
_atom_site_aniso_U_13
_atom_site_aniso_U_12
Co1 0.0198(8) 0.0170(8) 0.0261(8) 0.000 0.000 0.0090(8)
Co2 0.0257(10) 0.0252(7) 0.0228(8) -0.0023(6) 0.000 0.0128(5)
O5 0.039(4) 0.037(4) 0.025(3) 0.003(3) -0.004(3) 0.018(3)
O3 0.037(4) 0.030(4) 0.045(4) -0.002(3) -0.016(4) 0.014(3)
O2 0.043(4) 0.025(4) 0.059(5) -0.006(4) -0.024(4) 0.015(4)
N3 0.024(4) 0.032(5) 0.031(4) -0.007(3) -0.006(4) 0.008(4)
N1 0.039(6) 0.021(6) 0.024(5) 0.000 0.000 0.016(5)
O1 0.031(5) 0.031(5) 0.082(11) 0.000 0.000 0.016(2)
N2 0.038(5) 0.035(5) 0.031(4) -0.007(4) -0.005(4) 0.018(4)
C8 0.039(6) 0.024(5) 0.033(5) -0.005(4) -0.002(4) 0.015(4)
O4 0.094(8) 0.037(5) 0.059(6) 0.009(4) -0.029(5) 0.020(5)
C16 0.036(6) 0.024(5) 0.025(5) 0.002(4) -0.004(4) 0.013(5)
C3 0.034(7) 0.023(7) 0.022(6) 0.000 0.000 0.013(6)
C18 0.037(6) 0.024(5) 0.047(6) 0.006(5) -0.001(5) 0.018(5)
C13 0.021(5) 0.024(5) 0.034(5) -0.006(5) 0.000(4) 0.005(4)
C4 0.028(7) 0.023(7) 0.030(7) 0.000 0.000 0.015(6)
C5 0.029(5) 0.023(5) 0.031(5) 0.001(4) 0.002(4) 0.016(4)
C14 0.023(5) 0.026(5) 0.035(5) 0.004(5) -0.001(4) 0.007(4)
C1 0.056(7) 0.036(5) 0.023(5) 0.008(4) 0.008(5) 0.035(5)
C6 0.033(5) 0.028(5) 0.027(5) -0.004(4) -0.003(4) 0.017(4)
C2 0.056(7) 0.024(5) 0.027(5) -0.002(4) 0.001(5) 0.022(5)
C10 0.041(7) 0.035(6) 0.050(7) -0.001(5) 0.022(5) 0.010(5)
C19 0.035(6) 0.030(6) 0.034(6) 0.004(4) 0.003(4) 0.012(5)
C9 0.042(6) 0.024(5) 0.041(6) -0.009(5) -0.001(5) 0.007(5)
C11 0.042(6) 0.025(5) 0.039(6) -0.003(5) 0.004(5) 0.006(5)
C12 0.037(6) 0.038(6) 0.039(6) -0.015(5) 0.008(5) 0.008(5)
C15 0.038(6) 0.019(5) 0.062(8) -0.001(5) -0.014(6) -0.001(5)
C7 0.029(8) 0.023(7) 0.050(9) 0.000 0.000 0.008(6)
C17 0.048(7) 0.031(6) 0.068(9) 0.014(6) -0.021(7) 0.006(6)

loop_
_atom_type_symbol
_atom_type_description
_atom_type_scat_dispersion_real
_atom_type_scat_dispersion_imag
_atom_type_scat_source
C C 0.0033 0.0016 'International Tables Vol C Tables 4.2.6.8 and 6.1.1.4'
H H 0.0000 0.0000 'International Tables Vol C Tables 4.2.6.8 and 6.1.1.4'
Co Co 0.3494 0.9721 'International Tables Vol C Tables 4.2.6.8 and 6.1.1.4'
N N 0.0061 0.0033 'International Tables Vol C Tables 4.2.6.8 and 6.1.1.4'
O O 0.0106 0.0060 'International Tables Vol C Tables 4.2.6.8 and 6.1.1.4'

loop_
_geom_angle_atom_site_label_1
_geom_angle_atom_site_label_2
_geom_angle_atom_site_label_3
_geom_angle
_geom_angle_site_symmetry_1
_geom_angle_site_symmetry_3
_geom_angle_publ_flag
O3 Co1 O3 91.7(5) 6_666 3_665 ?
O2 Co1 O3 173.9(3) 4_556 3_665 ?
O2 Co1 O3 87.3(3) 4_556 6_666 ?
O2 Co1 O3 87.3(3) . 3_665 ?
O2 Co1 O3 173.9(3) . 6_666 ?
O2 Co1 O2 93.1(5) . 4_556 ?
N1 Co1 O3 85.8(3) . 3_665 ?
N1 Co1 O3 85.8(3) . 6_666 ?
N1 Co1 O2 88.1(3) . 4_556 ?
N1 Co1 O2 88.1(3) . . ?
O1 Co1 O3 91.6(2) . 6_666 ?
O1 Co1 O3 91.6(2) . 3_665 ?
O1 Co1 O2 94.4(2) . . ?
O1 Co1 O2 94.4(2) . 4_556 ?
O1 Co1 N1 176.4(4) . . ?
O5 Co2 O5 170.7(4) . 12_556 ?
O5 Co2 N3 78.1(3) 12_556 12_556 ?
O5 Co2 N3 95.3(3) . 12_556 ?
O5 Co2 N3 95.3(3) 12_556 . ?
O5 Co2 N3 78.1(3) . . ?
O5 Co2 N2 93.1(3) 12_556 6_566 ?
O5 Co2 N2 93.4(3) 12_556 8_544 ?
O5 Co2 N2 93.4(3) . 6_566 ?
O5 Co2 N2 93.1(3) . 8_544 ?
N3 Co2 N3 91.1(5) . 12_556 ?
N2 Co2 N3 89.8(3) 8_544 12_556 ?
N2 Co2 N3 171.2(3) 8_544 . ?
N2 Co2 N3 89.8(3) 6_566 . ?
N2 Co2 N3 171.2(3) 6_566 12_556 ?
N2 Co2 N2 90.6(5) 6_566 8_544 ?
C19 O5 Co2 118.1(7) . . ?
C13 O3 Co1 135.1(6) . 2_655 ?
C13 O2 Co1 132.1(7) . . ?
C16 N3 Co2 130.0(7) . . ?
C18 N3 Co2 111.8(7) . . ?
C18 N3 C16 118.2(9) . . ?
C1 N1 Co1 120.5(5) . . ?
C1 N1 Co1 120.5(5) 4_556 . ?
C1 N1 C1 116.0(10) 4_556 . ?
Co1 O1 Co1 120.0 3_665 2_655 ?
Co1 O1 Co1 120.001(1) 2_655 . ?
Co1 O1 Co1 119.999(1) 3_665 . ?
C11 N2 Co2 123.2(7) . 5_666 ?
C11 N2 C12 118.9(9) . . ?
C12 N2 Co2 116.5(7) . 5_666 ?
C10 C8 C6 121.0(10) . . ?
C10 C8 C9 117.7(10) . . ?
C9 C8 C6 121.2(9) . . ?
N3 C16 H16 118.4 . . ?
N3 C16 C14 123.1(9) . . ?
C14 C16 H16 118.4 . . ?
C2 C3 C4 121.8(6) . . ?
C2 C3 C4 121.8(6) 4_556 . ?
C2 C3 C2 116.4(12) 4_556 . ?
N3 C18 C19 115.7(9) . . ?
N3 C18 C17 120.9(10) . . ?
C17 C18 C19 123.4(9) . . ?
O3 C13 C14 115.6(9) . . ?
O2 C13 O3 127.4(9) . . ?
O2 C13 C14 117.0(10) . . ?
C5 C4 C3 120.6(6) 4_556 . ?
C5 C4 C3 120.6(6) . . ?
C5 C4 C5 118.9(12) . 4_556 ?
C4 C5 H5 118.8 . . ?
C4 C5 C6 122.4(9) . . ?
C6 C5 H5 118.8 . . ?
C16 C14 C13 121.2(10) . . ?
C16 C14 C15 116.8(8) . . ?
C15 C14 C13 122.0(10) . . ?
N1 C1 H1 118.6 . . ?
N1 C1 C2 122.8(8) . . ?
C2 C1 H1 118.6 . . ?
C5 C6 C8 124.4(9) . . ?
C7 C6 C8 117.6(9) . . ?
C7 C6 C5 117.9(9) . . ?
C3 C2 C1 120.9(9) . . ?
C3 C2 H2 119.5 . . ?
C1 C2 H2 119.5 . . ?
C8 C10 H10 119.4 . . ?
C8 C10 C12 121.1(10) . . ?
C12 C10 H10 119.4 . . ?
O5 C19 C18 116.1(9) . . ?
O4 C19 O5 125.9(10) . . ?
O4 C19 C18 118.0(9) . . ?
C8 C9 H9 119.2 . . ?
C8 C9 C11 121.7(10) . . ?
C11 C9 H9 119.2 . . ?
N2 C11 C9 120.0(10) . . ?
N2 C11 H11 120.0 . . ?
C9 C11 H11 120.0 . . ?
N2 C12 C10 120.1(10) . . ?
N2 C12 H12 119.9 . . ?
C10 C12 H12 119.9 . . ?
C14 C15 H15 120.1 . . ?
C17 C15 C14 119.7(10) . . ?
C17 C15 H15 120.1 . . ?
C6 C7 C6 120.3(13) . 4_556 ?
C6 C7 H7 119.8 4_556 . ?
C6 C7 H7 119.8 . . ?
C18 C17 H17 119.4 . . ?
C15 C17 C18 121.2(11) . . ?
C15 C17 H17 119.4 . . ?

loop_
_geom_bond_atom_site_label_1
_geom_bond_atom_site_label_2
_geom_bond_distance
_geom_bond_site_symmetry_2
_geom_bond_publ_flag
Co1 O3 2.130(8) 3_665 ?
Co1 O3 2.130(8) 6_666 ?
Co1 O2 2.111(8) . ?
Co1 O2 2.111(8) 4_556 ?
Co1 N1 2.109(10) . ?
Co1 O1 2.0232(15) . ?
Co2 O5 2.068(7) . ?
Co2 O5 2.068(7) 12_556 ?
Co2 N3 2.153(8) 12_556 ?
Co2 N3 2.153(8) . ?
Co2 N2 2.149(8) 6_566 ?
Co2 N2 2.149(8) 8_544 ?
O5 C19 1.261(12) . ?
O3 Co1 2.130(8) 2_655 ?
O3 C13 1.258(13) . ?
O2 C13 1.234(13) . ?
N3 C16 1.371(13) . ?
N3 C18 1.354(13) . ?
N1 C1 1.357(11) . ?
N1 C1 1.357(11) 4_556 ?
O1 Co1 2.0232(15) 2_655 ?
O1 Co1 2.0232(15) 3_665 ?
N2 Co2 2.149(8) 5_666 ?
N2 C11 1.365(13) . ?
N2 C12 1.381(13) . ?
C8 C6 1.484(13) . ?
C8 C10 1.361(14) . ?
C8 C9 1.381(15) . ?
O4 C19 1.250(12) . ?
C16 H16 0.9400 . ?
C16 C14 1.374(15) . ?
C3 C4 1.513(18) . ?
C3 C2 1.378(12) . ?
C3 C2 1.378(12) 4_556 ?
C18 C19 1.516(15) . ?
C18 C17 1.387(16) . ?
C13 C14 1.501(12) . ?
C4 C5 1.367(11) . ?
C4 C5 1.367(11) 4_556 ?
C5 H5 0.9400 . ?
C5 C6 1.410(13) . ?
C14 C15 1.432(16) . ?
C1 H1 0.9400 . ?
C1 C2 1.397(14) . ?
C6 C7 1.410(12) . ?
C2 H2 0.9400 . ?
C10 H10 0.9400 . ?
C10 C12 1.412(15) . ?
C9 H9 0.9400 . ?
C9 C11 1.402(14) . ?
C11 H11 0.9400 . ?
C12 H12 0.9400 . ?
C15 H15 0.9400 . ?
C15 C17 1.332(17) . ?
C7 C6 1.410(12) 4_556 ?
C7 H7 0.9400 . ?
C17 H17 0.9400 . ?

loop_
_geom_torsion_atom_site_label_1
_geom_torsion_atom_site_label_2
_geom_torsion_atom_site_label_3
_geom_torsion_atom_site_label_4
_geom_torsion
_geom_torsion_site_symmetry_1
_geom_torsion_site_symmetry_2
_geom_torsion_site_symmetry_3
_geom_torsion_site_symmetry_4
_geom_torsion_publ_flag
Co1 O3 C13 O2 -6.4(16) 2_655 . . . ?
Co1 O3 C13 C14 174.0(7) 2_655 . . . ?
Co1 O2 C13 O3 6.7(16) . . . . ?
Co1 O2 C13 C14 -173.7(7) . . . . ?
Co1 N1 C1 C2 156.3(9) . . . . ?
Co2 O5 C19 O4 176.0(10) . . . . ?
Co2 O5 C19 C18 -2.0(12) . . . . ?
Co2 N3 C16 C14 -179.9(7) . . . . ?
Co2 N3 C18 C19 -4.5(11) . . . . ?
Co2 N3 C18 C17 176.8(10) . . . . ?
Co2 N2 C11 C9 161.8(8) 5_666 . . . ?
Co2 N2 C12 C10 -160.9(10) 5_666 . . . ?
O3 C13 C14 C16 1.8(13) . . . . ?
O3 C13 C14 C15 -179.9(10) . . . . ?
O2 C13 C14 C16 -177.9(9) . . . . ?
O2 C13 C14 C15 0.5(14) . . . . ?
N3 C16 C14 C13 -177.5(9) . . . . ?
N3 C16 C14 C15 4.1(14) . . . . ?
N3 C18 C19 O5 4.5(14) . . . . ?
N3 C18 C19 O4 -173.7(11) . . . . ?
N3 C18 C17 C15 2(2) . . . . ?
N1 C1 C2 C3 1.4(19) . . . . ?
C8 C6 C7 C6 -174.0(9) . . . 4_556 ?
C8 C10 C12 N2 -1(2) . . . . ?
C8 C9 C11 N2 -2.9(18) . . . . ?
C16 N3 C18 C19 176.1(9) . . . . ?
C16 N3 C18 C17 -2.6(16) . . . . ?
C16 C14 C15 C17 -4.4(17) . . . . ?
C3 C4 C5 C6 176.7(11) . . . . ?
C18 N3 C16 C14 -0.7(15) . . . . ?
C13 C14 C15 C17 177.2(12) . . . . ?
C4 C3 C2 C1 -175.9(11) . . . . ?
C4 C5 C6 C8 177.2(11) . . . . ?
C4 C5 C6 C7 1.2(17) . . . . ?
C5 C4 C5 C6 -5(2) 4_556 . . . ?
C5 C6 C7 C6 2(2) . . . 4_556 ?
C14 C15 C17 C18 1(2) . . . . ?
C1 N1 C1 C2 -4(2) 4_556 . . . ?
C6 C8 C10 C12 170.2(11) . . . . ?
C6 C8 C9 C11 -168.2(10) . . . . ?
C2 C3 C4 C5 -179.4(12) 4_556 . . . ?
C2 C3 C4 C5 -2.0(19) . . . . ?
C2 C3 C4 C5 2.0(19) 4_556 . . 4_556 ?
C2 C3 C4 C5 179.4(12) . . . 4_556 ?
C2 C3 C2 C1 2(2) 4_556 . . . ?
C10 C8 C6 C5 149.4(11) . . . . ?
C10 C8 C6 C7 -34.6(17) . . . . ?
C10 C8 C9 C11 7.6(17) . . . . ?
C19 C18 C17 C15 -176.4(12) . . . . ?
C9 C8 C6 C5 -35.0(16) . . . . ?
C9 C8 C6 C7 141.1(12) . . . . ?
C9 C8 C10 C12 -5.6(19) . . . . ?
C11 N2 C12 C10 5.8(17) . . . . ?
C12 N2 C11 C9 -3.9(17) . . . . ?
C17 C18 C19 O5 -176.8(11) . . . . ?
C17 C18 C19 O4 5.0(18) . . . . ?

loop_
_twin_individual_id
_twin_individual_mass_fraction_refined
1 0.71(5)
2 0.29(5)

loop_
_smtbx_masks_void_nr
_smtbx_masks_void_average_x
_smtbx_masks_void_average_y
_smtbx_masks_void_average_z
_smtbx_masks_void_volume
_smtbx_masks_void_count_electrons
_smtbx_masks_void_content
1 0.000 0.000 0.000 67.3 9.9 '0.45 EtOH'
2 0.000 0.000 0.250 15.8 0.0 ?
3 0.000 0.000 0.500 67.3 9.9 '0.45 EtOH'
4 0.000 0.000 0.750 15.8 0.0 ?
5 0.333 0.667 -0.330 3395.5 0.0 ?
6 0.667 0.333 0.500 170.4 37.6 '1 C3H7NO'
7 0.667 0.333 1.000 170.4 37.6 '1 C3H7NO'
